data_4338681
loop_
_publ_author_name
'St\"urzer, Tobias'
'Hieke, Christine'
'L\"ohnert, Catrin'
'Nitsche, Fabian'
'Stahl, Juliane'
'Maak, Christian'
'Pobel, Roman'
'Johrendt, Dirk'

_publ_section_title
;
 Framework structures of interconnected layers in calcium iron arsenides.
;
_journal_issue 12
_journal_name_full 'Inorganic chemistry'
_journal_page_first 6235
_journal_page_last 6240
_journal_paper_doi 10.1021/ic5007567
_journal_volume 53
_journal_year 2014
_chemical_formula_sum 'As6 Ca3 Fe7.705 Pt1.295'
_chemical_formula_weight 1252.7
_chemical_name_common 3816
_chemical_name_systematic 'calcium iron platinum arsenide'
_space_group_IT_number 11
_symmetry_cell_setting monoclinic
_symmetry_Int_Tables_number 11
_symmetry_space_group_name_Hall '-P 2yb'
_symmetry_space_group_name_H-M 'P 1 21/m 1'
_audit_creation_method
;
'manual edited cif-file of Jana2006 Version : 03/05/2011'
;
_cell_angle_alpha 90
_cell_angle_beta 105.957(2)
_cell_angle_gamma 90
_cell_formula_units_Z 2
_cell_length_a 11.3169(5)
_cell_length_b 3.8809(2)
_cell_length_c 13.7008(6)
_cell_measurement_temperature 293
_cell_volume 578.55(5)
_computing_molecular_graphics 'DIAMOND 3.1b (Brandenburg, 2006)'
_computing_publication_material 'PLATON (Spek, 2003)'
_computing_structure_refinement
;
'Jana2006 Version : 03/05/2011 (Petricek, Dusek, Palatinus, 2006)'
;
_computing_structure_solution
;
'Jana2006 Version : 03/05/2011 (Petricek, Dusek, Palatinus, 2006)'
;
_diffrn_ambient_temperature 293(2)
_diffrn_measured_fraction_theta_full 0.98
_diffrn_measured_fraction_theta_max 0.97
_diffrn_measurement_device
;
'three-cycle diffractometer with CCD detector'
;
_diffrn_measurement_device_type 'Bruker Quest'
_diffrn_radiation_monochromator graphite
_diffrn_radiation_source 'X-ray tube'
_diffrn_radiation_type 'Mo K\a'
_diffrn_radiation_wavelength 0.71073
_diffrn_reflns_av_R_equivalents 0.0578
_diffrn_reflns_av_sigmaI/netI 0.0617
_diffrn_reflns_limit_h_max 23
_diffrn_reflns_limit_h_min -23
_diffrn_reflns_limit_k_max 8
_diffrn_reflns_limit_k_min -7
_diffrn_reflns_limit_l_max 28
_diffrn_reflns_limit_l_min -29
_diffrn_reflns_number 24914
_diffrn_reflns_theta_full 46.97
_diffrn_reflns_theta_max 48.79
_diffrn_reflns_theta_min 2.74
_exptl_absorpt_coefficient_mu 43.262
_exptl_absorpt_correction_T_max 0.3466
_exptl_absorpt_correction_T_min 0.2617
_exptl_absorpt_correction_type multi-scan
_exptl_absorpt_process_details
;
'SADABS-2012/1 - Bruker AXS area detector scaling and absorption correction'  
;
_exptl_crystal_colour black
_exptl_crystal_density_diffrn 7.1886
_exptl_crystal_density_method 'not measured'
_exptl_crystal_description platelet
_exptl_crystal_F_000 1119
_refine_diff_density_max 1.58
_refine_diff_density_min -1.92
_refine_ls_extinction_method none
_refine_ls_goodness_of_fit_gt 1.89
_refine_ls_goodness_of_fit_ref 1.87
_refine_ls_hydrogen_treatment noref
_refine_ls_number_constraints 0
_refine_ls_number_parameters 118
_refine_ls_number_reflns 1969
_refine_ls_number_restraints 0
_refine_ls_R_factor_all 0.0315
_refine_ls_R_factor_gt 0.0239
_refine_ls_shift/su_max 0.0057
_refine_ls_shift/su_mean 0.0012
_refine_ls_structure_factor_coef Fsqd
_refine_ls_weighting_details w=1/(\s^2^(I)+0.0004I^2^)
_refine_ls_weighting_scheme sigma
_refine_ls_wR_factor_gt 0.0663
_refine_ls_wR_factor_ref 0.0723
_reflns_number_gt 1630
_reflns_number_total 1969
_reflns_threshold_expression I>3\s(I)
_cod_data_source_file ic5007567_si_001.cif
_cod_data_source_block ca3fe8ptas6
_cod_depositor_comments 'Adding full bibliography for 4338677--4338684.cif.'
_cod_original_sg_symbol_H-M 'P 21/m'
_cod_database_code 4338681

loop_
_symmetry_equiv_pos_as_xyz
'x, y, z'
'-x, y+1/2, -z'
'-x, -y, -z'
'x, -y+1/2, z'

loop_
_atom_site_label
_atom_site_type_symbol
_atom_site_fract_x
_atom_site_fract_y
_atom_site_fract_z
_atom_site_adp_type
_atom_site_U_iso_or_equiv
_atom_site_symmetry_multiplicity
_atom_site_occupancy
_atom_site_calc_flag
Pt1 Pt 0.67991(4) 0.75 0.29101(3) Uani 0.00796(11) 2 1 d
As1 As 0.62000(9) 0.75 0.10178(7) Uani 0.0044(2) 2 1 d
As2 As 0.72524(9) 0.25 0.88385(7) Uani 0.0055(3) 2 1 d
As3 As 0.51965(8) 0.75 0.38317(7) Uani 0.0048(3) 2 1 d
As4 As 0.97053(9) 0.75 0.12355(7) Uani 0.0048(3) 2 1 d
As5 As 0.90197(8) 0.75 0.38463(7) Uani 0.0046(3) 2 1 d
As6 As 0.20261(9) 0.25 0.35780(7) Uani 0.0065(3) 2 1 d
Fe1 Fe 0.29819(11) 0.75 0.29788(9) Uani 0.0089(4) 2 0.942(3) d
Pt11 Pt 0.29819(11) 0.75 0.29788(9) Uani 0.0089(4) 2 0.058(3) d
Fe2 Fe 0.02788(11) 0.25 0.43234(9) Uani 0.0079(4) 2 0.937(3) d
Pt22 Pt 0.02788(11) 0.25 0.43234(9) Uani 0.0079(4) 2 0.063(3) d
Fe3 Fe 0.06887(12) 0.75 0.30265(10) Uani 0.0091(4) 2 0.965(3) d
Pt33 Pt 0.06887(12) 0.75 0.30265(10) Uani 0.0091(4) 2 0.035(3) d
Fe4 Fe 0.42717(10) 0.25 0.43215(9) Uani 0.0059(4) 2 0.941(3) d
Pt44 Pt 0.42717(10) 0.25 0.43215(9) Uani 0.0059(4) 2 0.059(3) d
Fe5 Fe 0.59212(13) 0.25 0.99655(9) Uani 0.0085(4) 2 0.961(3) d
Pt55 Pt 0.59212(13) 0.25 0.99655(9) Uani 0.0085(4) 2 0.039(3) d
Fe6 Fe 0.92607(13) 0.25 0.00681(10) Uani 0.0070(4) 2 0.989(3) d
Pt66 Pt 0.92607(13) 0.25 0.00681(10) Uani 0.0070(4) 2 0.011(3) d
Fe7 Fe 0.76626(13) 0.75 0.99916(10) Uani 0.0078(4) 2 0.980(3) d
Pt77 Pt 0.76626(13) 0.75 0.99916(10) Uani 0.0078(4) 2 0.020(3) d
Fe8 Fe 0.13726(14) 0.25 0.16268(10) Uani 0.0112(5) 2 0.990(3) d
Pt88 Pt 0.13726(14) 0.25 0.16268(10) Uani 0.0112(5) 2 0.010(3) d
Ca1 Ca 0.82800(18) 0.25 0.20562(14) Uani 0.0057(5) 2 1 d
Ca2 Ca 0.73800(18) 0.25 0.46731(13) Uani 0.0057(5) 2 1 d
Ca3 Ca 0.52595(18) 0.75 0.79748(13) Uani 0.0057(5) 2 1 d

loop_
_atom_site_aniso_label
_atom_site_aniso_type_symbol
_atom_site_aniso_U_11
_atom_site_aniso_U_22
_atom_site_aniso_U_33
_atom_site_aniso_U_12
_atom_site_aniso_U_13
_atom_site_aniso_U_23
Pt1 Pt 0.00719(18) 0.00925(17) 0.00761(16) 0 0.00230(13) 0
As1 As 0.0045(4) 0.0044(4) 0.0045(4) 0 0.0013(3) 0
As2 As 0.0036(4) 0.0053(4) 0.0072(4) 0 0.0011(3) 0
As3 As 0.0046(4) 0.0048(4) 0.0055(4) 0 0.0019(3) 0
As4 As 0.0045(4) 0.0055(4) 0.0049(4) 0 0.0019(3) 0
As5 As 0.0036(4) 0.0051(4) 0.0048(4) 0 0.0008(3) 0
As6 As 0.0076(4) 0.0043(4) 0.0074(4) 0 0.0018(4) 0
Fe1 Fe 0.0072(7) 0.0097(7) 0.0092(6) 0 0.0015(4) 0
Pt11 Pt 0.0072(7) 0.0097(7) 0.0092(6) 0 0.0015(4) 0
Fe2 Fe 0.0068(7) 0.0081(6) 0.0084(6) 0 0.0016(4) 0
Pt22 Pt 0.0068(7) 0.0081(6) 0.0084(6) 0 0.0016(4) 0
Fe3 Fe 0.0050(7) 0.0120(7) 0.0096(7) 0 0.0006(5) 0
Pt33 Pt 0.0050(7) 0.0120(7) 0.0096(7) 0 0.0006(5) 0
Fe4 Fe 0.0059(7) 0.0067(6) 0.0060(6) 0 0.0028(4) 0
Pt44 Pt 0.0059(7) 0.0067(6) 0.0060(6) 0 0.0028(4) 0
Fe5 Fe 0.0093(7) 0.0081(7) 0.0079(6) 0 0.0019(5) 0
Pt55 Pt 0.0093(7) 0.0081(7) 0.0079(6) 0 0.0019(5) 0
Fe6 Fe 0.0071(7) 0.0067(7) 0.0068(7) 0 0.0010(5) 0
Pt66 Pt 0.0071(7) 0.0067(7) 0.0068(7) 0 0.0010(5) 0
Fe7 Fe 0.0077(8) 0.0078(7) 0.0076(7) 0 0.0016(5) 0
Pt77 Pt 0.0077(8) 0.0078(7) 0.0076(7) 0 0.0016(5) 0
Fe8 Fe 0.0119(8) 0.0119(8) 0.0093(7) 0 0.0021(6) 0
Pt88 Pt 0.0119(8) 0.0119(8) 0.0093(7) 0 0.0021(6) 0
Ca1 Ca 0.0068(9) 0.0037(7) 0.0068(7) 0 0.0024(7) 0
Ca2 Ca 0.0065(8) 0.0055(7) 0.0056(7) 0 0.0024(7) 0
Ca3 Ca 0.0058(9) 0.0051(8) 0.0055(7) 0 0.0006(7) 0

loop_
_atom_type_symbol
_atom_type_scat_dispersion_real
_atom_type_scat_dispersion_imag
_atom_type_scat_source
Ca 0.2262 0.3064 'International Tables Vol C tables 4.2.6.8 and 6.1.1.1'
Fe 0.3463 0.8444 'International Tables Vol C tables 4.2.6.8 and 6.1.1.1'
Pt -1.7033 8.3905 'International Tables Vol C tables 4.2.6.8 and 6.1.1.1'
As 0.0499 2.0058 'International Tables Vol C tables 4.2.6.8 and 6.1.1.1'

loop_
_geom_angle_atom_site_label_1
_geom_angle_atom_site_label_2
_geom_angle_atom_site_label_3
_geom_angle
_geom_angle_site_symmetry_1
_geom_angle_site_symmetry_3
_geom_angle_publ_flag
As1 Pt1 As3 120.13(4) . . yes
As1 Pt1 As5 118.92(4) . . yes
As3 Pt1 As5 120.95(3) . . yes
Pt44 Pt11 As3 53.62(3) . . yes
Pt44 Pt11 As6 55.43(3) . . yes
Pt44 Pt11 As6 121.62(5) . 1_565 yes
Pt44 Pt11 As2 124.38(4) . 2_656 yes
As3 Pt11 As6 108.95(4) . . yes
Pt44 Pt11 As3 53.62(3) 1_565 . yes
As3 Pt11 As6 108.95(4) . 1_565 yes
As2 Pt11 As3 107.28(6) 2_656 . yes
Pt44 Pt11 As6 121.62(5) 1_565 . yes
As6 Pt11 As6 103.59(5) . 1_565 yes
As2 Pt11 As6 113.97(4) 2_656 . yes
Pt44 Pt11 As6 55.43(3) 1_565 1_565 yes
Pt44 Pt11 As2 124.38(4) 1_565 2_656 yes
As2 Pt11 As6 113.97(4) 2_656 1_565 yes
As5 Pt22 As6 111.90(4) 1_445 . yes
As5 Pt22 As6 111.90(4) 1_455 . yes
Pt22 Pt22 As6 127.73(4) 2_546 . yes
Pt22 Pt22 As6 127.73(4) 2_556 . yes
As5 Pt22 As6 111.02(6) 2_646 . yes
As5 Pt22 As5 108.58(6) 1_445 1_455 yes
Pt22 Pt22 As5 53.67(3) 2_546 1_445 yes
Pt22 Pt22 As5 120.33(6) 2_556 1_445 yes
As5 Pt22 As5 106.58(4) 1_445 2_646 yes
Pt22 Pt22 As5 120.33(6) 2_546 1_455 yes
Pt22 Pt22 As5 53.67(3) 2_556 1_455 yes
As5 Pt22 As5 106.58(4) 1_455 2_646 yes
Pt22 Pt22 Pt22 85.04(4) 2_546 2_556 yes
Pt22 Pt22 As5 52.91(3) 2_546 2_646 yes
Pt22 Pt22 As5 52.91(3) 2_556 2_646 yes
As4 Pt33 As6 112.89(4) 1_455 . yes
As5 Pt33 As6 110.35(4) 1_455 . yes
As6 Pt33 As6 104.80(6) . 1_565 yes
As4 Pt33 As5 105.65(6) 1_455 1_455 yes
As4 Pt33 As6 112.89(4) 1_455 1_565 yes
As5 Pt33 As6 110.35(4) 1_455 1_565 yes
Pt11 Pt44 As3 55.96(3) . . yes
Pt11 Pt44 As6 55.60(3) . . yes
Pt11 Pt44 As3 124.73(6) . 1_545 yes
Pt11 Pt44 As3 128.28(4) . 2_646 yes
As3 Pt44 As6 111.46(4) . . yes
Pt11 Pt44 As3 124.73(6) 1_545 . yes
As3 Pt44 As3 108.77(5) . 1_545 yes
Pt44 Pt44 As3 120.87(5) 2_646 . yes
As3 Pt44 As3 106.86(4) . 2_646 yes
Pt44 Pt44 As3 54.19(3) 2_656 . yes
Pt11 Pt44 As6 55.60(3) 1_545 . yes
As3 Pt44 As6 111.46(4) 1_545 . yes
Pt44 Pt44 As6 127.63(4) 2_646 . yes
As3 Pt44 As6 111.21(6) 2_646 . yes
Pt44 Pt44 As6 127.63(4) 2_656 . yes
Pt11 Pt44 As3 55.96(3) 1_545 1_545 yes
Pt11 Pt44 As3 128.28(4) 1_545 2_646 yes
Pt44 Pt44 As3 54.19(3) 2_646 1_545 yes
As3 Pt44 As3 106.86(4) 1_545 2_646 yes
Pt44 Pt44 As3 120.87(5) 2_656 1_545 yes
Pt44 Pt44 As3 52.66(3) 2_646 2_646 yes
Pt44 Pt44 Pt44 84.97(4) 2_646 2_656 yes
Pt44 Pt44 As3 52.66(3) 2_656 2_646 yes
Pt77 Pt55 As2 56.23(4) . . yes
Pt77 Pt55 As1 126.07(6) . 1_546 yes
Pt77 Pt55 As1 56.28(4) . 1_556 yes
Pt77 Pt55 As1 127.29(4) . 2_646 yes
Pt77 Pt55 As2 56.23(4) 1_545 . yes
As1 Pt55 As2 112.39(5) 1_546 . yes
As1 Pt55 As2 112.39(5) 1_556 . yes
As1 Pt55 As2 109.91(6) 2_646 . yes
Pt55 Pt55 As2 127.06(4) 2_647 . yes
Pt55 Pt55 As2 127.06(4) 2_657 . yes
Pt77 Pt55 As1 56.28(4) 1_545 1_546 yes
Pt77 Pt55 As1 126.07(6) 1_545 1_556 yes
Pt77 Pt55 As1 127.29(4) 1_545 2_646 yes
As1 Pt55 As1 108.83(5) 1_546 1_556 yes
As1 Pt55 As1 106.49(5) 1_546 2_646 yes
Pt55 Pt55 As1 53.60(4) 2_647 1_546 yes
Pt55 Pt55 As1 120.45(6) 2_657 1_546 yes
As1 Pt55 As1 106.49(5) 1_556 2_646 yes
Pt55 Pt55 As1 120.45(6) 2_647 1_556 yes
Pt55 Pt55 As1 53.60(4) 2_657 1_556 yes
Pt55 Pt55 As1 52.89(4) 2_647 2_646 yes
Pt55 Pt55 As1 52.89(4) 2_657 2_646 yes
Pt55 Pt55 Pt55 85.13(5) 2_647 2_657 yes
As4 Pt66 As4 103.16(5) . 1_545 yes
As2 Pt66 As4 115.67(5) 1_554 . yes
Pt88 Pt66 As4 61.09(4) 1_655 . yes
Pt88 Pt66 As4 169.40(5) 2_645 . yes
Pt88 Pt66 As4 87.44(2) 2_655 . yes
Pt66 Pt66 As4 127.59(7) 2_745 . yes
As4 Pt66 As4 115.37(5) . 2_745 yes
Pt66 Pt66 As4 56.06(4) 2_755 . yes
As2 Pt66 As4 115.67(5) 1_554 1_545 yes
Pt88 Pt66 As4 61.09(4) 1_655 1_545 yes
Pt88 Pt66 As4 87.44(2) 2_645 1_545 yes
Pt88 Pt66 As4 169.40(5) 2_655 1_545 yes
Pt66 Pt66 As4 56.06(4) 2_745 1_545 yes
As4 Pt66 As4 115.37(5) 1_545 2_745 yes
Pt66 Pt66 As4 127.59(7) 2_755 1_545 yes
Pt88 Pt66 As2 173.12(7) 1_655 1_554 yes
Pt88 Pt66 As2 58.47(4) 2_645 1_554 yes
Pt88 Pt66 As2 58.47(4) 2_655 1_554 yes
Pt66 Pt66 As2 116.61(5) 2_745 1_554 yes
As2 Pt66 As4 92.22(6) 1_554 2_745 yes
Pt66 Pt66 As2 116.61(5) 2_755 1_554 yes
Pt88 Pt66 As4 94.67(6) 1_655 2_745 yes
Pt88 Pt66 As4 58.41(4) 2_645 2_745 yes
Pt88 Pt66 As4 58.41(4) 2_655 2_745 yes
Pt66 Pt66 As4 59.31(4) 2_745 2_745 yes
Pt66 Pt66 Pt66 96.43(6) 2_745 2_755 yes
Pt66 Pt66 As4 59.31(4) 2_755 2_745 yes
Pt55 Pt77 As2 55.24(4) . . yes
Pt55 Pt77 As1 54.14(4) . 1_556 yes
Pt55 Pt77 As4 122.65(4) . 1_556 yes
Pt55 Pt77 As2 122.51(6) . 1_565 yes
As1 Pt77 As2 109.28(5) 1_556 . yes
As2 Pt77 As4 114.75(5) . 1_556 yes
Pt55 Pt77 As2 122.51(6) 1_565 . yes
As2 Pt77 As2 103.88(5) . 1_565 yes
Pt88 Pt77 As2 61.70(4) 2_656 . yes
As1 Pt77 As4 104.86(6) 1_556 1_556 yes
Pt55 Pt77 As1 54.14(4) 1_565 1_556 yes
As1 Pt77 As2 109.28(5) 1_556 1_565 yes
Pt88 Pt77 As1 162.10(7) 2_656 1_556 yes
Pt55 Pt77 As4 122.65(4) 1_565 1_556 yes
As2 Pt77 As4 114.75(5) 1_565 1_556 yes
Pt88 Pt77 As4 93.04(6) 2_656 1_556 yes
Pt55 Pt77 As2 55.24(4) 1_565 1_565 yes
Pt88 Pt77 As2 61.70(4) 2_656 1_565 yes
As4 Pt88 As6 101.26(5) 1_445 . yes
Pt66 Pt88 As6 138.82(8) 1_455 . yes
As4 Pt88 As6 101.26(5) 1_455 . yes
Pt66 Pt88 As6 138.99(2) 2_645 . yes
Pt77 Pt88 As6 141.30(8) 2_646 . yes
As2 Pt88 As6 103.19(5) 2_646 . yes
Pt66 Pt88 As6 138.99(2) 2_655 . yes
As2 Pt88 As6 103.19(5) 2_656 . yes
Pt66 Pt88 As4 54.70(4) 1_455 1_445 yes
As4 Pt88 As4 93.85(6) 1_445 1_455 yes
Pt66 Pt88 As4 50.00(4) 2_645 1_445 yes
Pt77 Pt88 As4 104.88(5) 2_646 1_445 yes
As2 Pt88 As4 81.33(3) 2_646 1_445 yes
Pt66 Pt88 As4 108.38(6) 2_655 1_445 yes
As2 Pt88 As4 155.55(6) 2_656 1_445 yes
Pt66 Pt88 As4 54.70(4) 1_455 1_455 yes
Pt66 Pt88 As2 104.78(5) 1_455 2_646 yes
Pt66 Pt88 As2 104.78(5) 1_455 2_656 yes
Pt66 Pt88 As4 108.38(6) 2_645 1_455 yes
Pt77 Pt88 As4 104.88(5) 2_646 1_455 yes
As2 Pt88 As4 155.55(6) 2_646 1_455 yes
Pt66 Pt88 As4 50.00(4) 2_655 1_455 yes
As2 Pt88 As4 81.33(3) 2_656 1_455 yes
Pt66 Pt88 As2 50.79(4) 2_645 2_646 yes
Pt66 Pt88 As2 108.68(6) 2_645 2_656 yes
Pt77 Pt88 As2 54.30(3) 2_646 2_646 yes
Pt77 Pt88 As2 54.30(3) 2_646 2_656 yes
Pt66 Pt88 As2 108.68(6) 2_655 2_646 yes
As2 Pt88 As2 93.15(5) 2_646 2_656 yes
Pt66 Pt88 As2 50.79(4) 2_655 2_656 yes
Pt1 As1 Pt55 125.55(3) . 1_554 yes
Pt1 As1 Pt77 124.31(5) . 1_554 yes
Pt1 As1 Pt55 125.55(3) . 1_564 yes
Pt1 As1 Pt55 121.74(5) . 2_656 yes
Pt55 As1 Pt55 108.83(5) 1_554 1_564 yes
Pt55 As1 Pt55 73.51(4) 1_554 2_656 yes
Pt55 As1 Pt55 73.51(4) 1_564 2_656 yes
Pt77 As2 Pt77 103.88(5) . 1_545 yes
Pt88 As2 Pt88 93.15(5) 2_646 2_656 yes
Pt1 As3 Pt11 123.46(5) . . yes
Pt1 As3 Pt44 125.60(3) . . yes
Pt1 As3 Fe1 123.46(5) . . yes
Pt1 As3 Fe4 125.60(3) . . yes
Pt1 As3 Pt44 125.60(3) . 1_565 yes
Pt1 As3 Pt44 121.54(5) . 2_656 yes
Pt44 As3 Pt44 108.77(5) . 1_565 yes
Pt44 As3 Pt44 73.14(4) . 2_656 yes
Pt44 As3 Pt44 73.14(4) 1_565 2_656 yes
Pt66 As4 Pt66 103.16(5) . 1_565 yes
Pt66 As4 Pt66 64.63(4) . 2_755 yes
Pt66 As4 Pt66 64.63(4) 1_565 2_755 yes
Pt88 As4 Pt88 93.85(5) 1_655 1_665 yes
Pt1 As5 Pt22 125.66(3) . 1_655 yes
Pt1 As5 Pt33 124.11(5) . 1_655 yes
Pt1 As5 Pt22 125.66(3) . 1_665 yes
Pt1 As5 Pt22 122.20(5) . 2_656 yes
Pt22 As5 Pt22 108.58(5) 1_655 1_665 yes
Pt22 As5 Pt22 73.42(4) 1_655 2_656 yes
Pt22 As5 Pt22 73.42(4) 1_665 2_656 yes
Pt11 As6 Pt11 103.59(5) . 1_545 yes
Pt33 As6 Pt33 104.80(5) . 1_545 yes
As3 Fe1 As6 108.95(4) . . yes
As3 Fe1 Fe4 53.62(3) . . yes
As3 Fe1 As6 108.95(4) . 1_565 yes
As2 Fe1 As3 107.28(6) 2_656 . yes
As6 Fe1 Fe4 55.43(3) . . yes
As6 Fe1 As6 103.59(5) . 1_565 yes
As2 Fe1 As6 113.97(4) 2_656 . yes
As6 Fe1 Fe4 121.62(5) 1_565 . yes
As2 Fe1 Fe4 124.38(4) 2_656 . yes
As2 Fe1 As6 113.97(4) 2_656 1_565 yes
As5 Fe2 As6 111.90(4) 1_445 . yes
As5 Fe2 As6 111.90(4) 1_455 . yes
As5 Fe2 As6 111.02(6) 2_646 . yes
As5 Fe2 As5 108.58(6) 1_445 1_455 yes
As5 Fe2 As5 106.58(4) 1_445 2_646 yes
As5 Fe2 As5 106.58(4) 1_455 2_646 yes
As4 Fe3 As6 112.89(4) 1_455 . yes
As5 Fe3 As6 110.35(4) 1_455 . yes
As6 Fe3 As6 104.80(6) . 1_565 yes
As4 Fe3 As5 105.65(6) 1_455 1_455 yes
As4 Fe3 As6 112.89(4) 1_455 1_565 yes
As5 Fe3 As6 110.35(4) 1_455 1_565 yes
As3 Fe4 As6 111.46(4) . . yes
As3 Fe4 Fe1 55.96(3) . . yes
As3 Fe4 As3 108.77(5) . 1_545 yes
As3 Fe4 As3 106.86(4) . 2_646 yes
As6 Fe4 Fe1 55.60(3) . . yes
As3 Fe4 As6 111.46(4) 1_545 . yes
As3 Fe4 As6 111.21(6) 2_646 . yes
As3 Fe4 Fe1 124.73(6) 1_545 . yes
As3 Fe4 Fe1 128.28(4) 2_646 . yes
As3 Fe4 As3 106.86(4) 1_545 2_646 yes
As1 Fe5 As2 112.39(5) 1_546 . yes
As1 Fe5 As2 112.39(5) 1_556 . yes
As1 Fe5 As2 109.91(6) 2_646 . yes
As1 Fe5 As1 108.83(5) 1_546 1_556 yes
As1 Fe5 As1 106.49(5) 1_546 2_646 yes
As1 Fe5 As1 106.49(5) 1_556 2_646 yes
As4 Fe6 As4 103.16(5) . 1_545 yes
As2 Fe6 As4 115.67(5) 1_554 . yes
As4 Fe6 As4 115.37(5) . 2_745 yes
As2 Fe6 As4 115.67(5) 1_554 1_545 yes
As4 Fe6 As4 115.37(5) 1_545 2_745 yes
As2 Fe6 As4 92.22(6) 1_554 2_745 yes
As1 Fe7 As2 109.28(5) 1_556 . yes
As2 Fe7 As4 114.75(5) . 1_556 yes
As2 Fe7 As2 103.88(5) . 1_565 yes
As1 Fe7 As4 104.86(6) 1_556 1_556 yes
As1 Fe7 As2 109.28(5) 1_556 1_565 yes
As2 Fe7 As4 114.75(5) 1_565 1_556 yes
As4 Fe8 As6 101.26(5) 1_445 . yes
As4 Fe8 As6 101.26(5) 1_455 . yes
As2 Fe8 As6 103.19(5) 2_646 . yes
As2 Fe8 As6 103.19(5) 2_656 . yes
As4 Fe8 As4 93.85(6) 1_445 1_455 yes
As2 Fe8 As4 81.33(3) 2_646 1_445 yes
As2 Fe8 As4 155.55(6) 2_656 1_445 yes
As2 Fe8 As4 155.55(6) 2_646 1_455 yes
As2 Fe8 As4 81.33(3) 2_656 1_455 yes
As2 Fe8 As2 93.15(5) 2_646 2_656 yes

loop_
_geom_bond_atom_site_label_1
_geom_bond_atom_site_label_2
_geom_bond_distance
_geom_bond_site_symmetry_2
_geom_bond_publ_flag
Pt1 As1 2.4930(10) . yes
Pt1 As3 2.4785(10) . yes
Pt1 As5 2.4876(10) . yes
Pt11 Pt44 2.7935(12) . yes
Pt11 As3 2.4569(16) . yes
Pt11 As6 2.4693(10) . yes
Pt11 Pt44 2.7935(12) 1_565 yes
Pt11 As6 2.4693(10) 1_565 yes
Pt11 As2 2.4304(15) 2_656 yes
Pt22 As6 2.4624(16) . yes
Pt22 As5 2.3897(9) 1_445 yes
Pt22 As5 2.3897(9) 1_455 yes
Pt22 Pt22 2.8713(13) 2_546 yes
Pt22 Pt22 2.8713(13) 2_556 yes
Pt22 As5 2.4133(15) 2_646 yes
Pt33 As6 2.4491(11) . yes
Pt33 As4 2.3996(16) 1_455 yes
Pt33 As5 2.4486(17) 1_455 yes
Pt33 As6 2.4491(11) 1_565 yes
Pt44 As3 2.3869(9) . yes
Pt44 As6 2.4643(16) . yes
Pt44 As3 2.3869(9) 1_545 yes
Pt44 Pt44 2.8730(12) 2_646 yes
Pt44 As3 2.4346(15) 2_646 yes
Pt44 Pt44 2.8730(12) 2_656 yes
Pt55 Pt77 2.7589(15) . yes
Pt55 As2 2.4357(17) . yes
Pt55 Pt77 2.7589(15) 1_545 yes
Pt55 As1 2.3861(9) 1_546 yes
Pt55 As1 2.3861(9) 1_556 yes
Pt55 As1 2.4082(18) 2_646 yes
Pt55 Pt55 2.8688(16) 2_647 yes
Pt55 Pt55 2.8688(16) 2_657 yes
Pt66 As4 2.4767(10) . yes
Pt66 As4 2.4767(10) 1_545 yes
Pt66 As2 2.4287(17) 1_554 yes
Pt66 Pt88 2.733(2) 1_655 yes
Pt66 Pt88 2.9591(14) 2_645 yes
Pt66 Pt88 2.9591(14) 2_655 yes
Pt66 Pt66 2.6023(14) 2_745 yes
Pt66 As4 2.3892(17) 2_745 yes
Pt66 Pt66 2.6023(14) 2_755 yes
Pt77 As2 2.4645(10) . yes
Pt77 As1 2.4487(18) 1_556 yes
Pt77 As4 2.4662(18) 1_556 yes
Pt77 As2 2.4645(10) 1_565 yes
Pt77 Pt88 2.728(2) 2_656 yes
Pt88 As6 2.5703(16) . yes
Pt88 As4 2.6565(13) 1_445 yes
Pt88 As4 2.6565(13) 1_455 yes
Pt88 As2 2.6718(13) 2_646 yes
Pt88 As2 2.6718(13) 2_656 yes
As2 Fe5 2.4357(17) . yes
As2 Fe7 2.4645(10) . yes
As3 Fe1 2.4569(16) . yes
As3 Fe4 2.3869(9) . yes
As4 Fe6 2.4767(10) . yes
As6 Fe1 2.4693(10) . yes
As6 Fe2 2.4624(16) . yes
As6 Fe3 2.4491(11) . yes
As6 Fe4 2.4643(16) . yes
As6 Fe8 2.5703(16) . yes
Fe1 Fe4 2.7935(12) . yes

loop_
_geom_torsion_atom_site_label_1
_geom_torsion_atom_site_label_2
_geom_torsion_atom_site_label_3
_geom_torsion_atom_site_label_4
_geom_torsion
_geom_torsion_publ_flag
As1 Pt1 As3 Fe1 0.00(1) no
As1 Pt1 As3 Fe4 88.80(6) no
As5 Pt1 As3 Fe1 180.00(1) no
As5 Pt1 As3 Fe4 -91.20(6) no
Pt1 As3 Fe1 As6 123.82(4) no
Pt1 As3 Fe1 Fe4 120.36(3) no
Fe4 As3 Fe1 As6 3.45(5) no
Pt1 As3 Fe4 As6 -121.23(5) no
Pt1 As3 Fe4 Fe1 -117.71(6) no
Fe1 As3 Fe4 As6 -3.52(5) no
Fe2 As6 Fe1 As3 125.52(6) no
Fe2 As6 Fe1 Fe4 128.90(7) no
Fe3 As6 Fe1 As3 151.88(6) no
Fe3 As6 Fe1 Fe4 155.26(5) no
Fe4 As6 Fe1 As3 -3.38(4) no
Fe8 As6 Fe1 As3 -128.85(5) no
Fe8 As6 Fe1 Fe4 -125.47(5) no
Fe1 As6 Fe4 As3 3.53(5) no
Fe2 As6 Fe4 As3 -119.13(4) no
Fe2 As6 Fe4 Fe1 -122.66(3) no
Fe3 As6 Fe4 As3 -24.78(9) no
Fe3 As6 Fe4 Fe1 -28.31(6) no
Fe8 As6 Fe4 As3 60.87(4) no
Fe8 As6 Fe4 Fe1 57.34(3) no
As3 Fe1 Fe4 As6 176.03(5) no
As6 Fe1 Fe4 As3 -176.03(5) no

loop_
_jana_cell_twin_matrix_id
_jana_cell_twin_volume_fraction
_jana_cell_twin_matrix_1_1
_jana_cell_twin_matrix_1_2
_jana_cell_twin_matrix_1_3
_jana_cell_twin_matrix_2_1
_jana_cell_twin_matrix_2_2
_jana_cell_twin_matrix_2_3
_jana_cell_twin_matrix_3_1
_jana_cell_twin_matrix_3_2
_jana_cell_twin_matrix_3_3
1 0.831(4) 1 0 0 0 1 0 0 0 1
2 0.169(4) 1 0 -0.6656 0 -1 0 0 0 -1
